data_1549635
loop_
_publ_author_name
'Lyu, Hairong'
'Quan, Yangjian'
'Xie, Zuowei'

_publ_section_title
;
 Rhodium catalyzed cascade cyclization featuring B-H and C-H activation:
 one-step construction of carborane-fused N-polyheterocycles.
;
_journal_issue 30
_journal_name_full 'Chemical science'
_journal_page_first 6390
_journal_page_last 6394
_journal_paper_doi 10.1039/c8sc01568f
_journal_volume 9
_journal_year 2018
_chemical_formula_sum 'C14 H24 B10 Cl N O'
_chemical_formula_weight 365.89
_space_group_crystal_system monoclinic
_space_group_IT_number 14
_space_group_name_Hall '-P 2yn'
_space_group_name_H-M_alt 'P 1 21/n 1'
_symmetry_space_group_name_Hall '-P 2yn'
_symmetry_space_group_name_H-M 'P 1 21/n 1'
_atom_sites_solution_hydrogens geom
_audit_creation_method SHELXL-2014/6
_audit_update_record
;
2018-02-12 deposited with the CCDC.
2018-06-28 downloaded from the CCDC.
;
_cell_angle_alpha 90
_cell_angle_beta 96.0865(14)
_cell_angle_gamma 90
_cell_formula_units_Z 4
_cell_length_a 11.4617(4)
_cell_length_b 7.4840(3)
_cell_length_c 23.7344(8)
_cell_measurement_reflns_used 272
_cell_measurement_temperature 296(2)
_cell_measurement_theta_max 15
_cell_measurement_theta_min 15
_cell_volume 2024.45(13)
_computing_cell_refinement 'BRUKER D8VENTURE DIFFRACTOMETER'
_computing_data_collection 'BRUKER D8VENTURE DIFFRACTOMETER'
_computing_data_reduction 'BRUKER D8VENTURE DIFFRACTOMETER'
_computing_molecular_graphics 'BRUKER SHELXTL'
_computing_publication_material 'BRUKER SHELXTL'
_computing_structure_refinement 'SHELXL-2014/6 (Sheldrick, 2014)'
_diffrn_ambient_temperature 296(2)
_diffrn_measured_fraction_theta_full 0.996
_diffrn_measured_fraction_theta_max 0.993
_diffrn_measurement_device_type 'BRUKER D8VENTURE DIFFRACTOMETER'
_diffrn_measurement_method 'PHI & OMEGA SCAN'
_diffrn_radiation_type CuK\a
_diffrn_radiation_wavelength 1.54178
_diffrn_reflns_av_R_equivalents 0.0420
_diffrn_reflns_av_unetI/netI 0.0236
_diffrn_reflns_Laue_measured_fraction_full 0.996
_diffrn_reflns_Laue_measured_fraction_max 0.993
_diffrn_reflns_limit_h_max 13
_diffrn_reflns_limit_h_min -13
_diffrn_reflns_limit_k_max 8
_diffrn_reflns_limit_k_min -8
_diffrn_reflns_limit_l_max 28
_diffrn_reflns_limit_l_min -28
_diffrn_reflns_number 28912
_diffrn_reflns_point_group_measured_fraction_full 0.996
_diffrn_reflns_point_group_measured_fraction_max 0.993
_diffrn_reflns_theta_full 67.679
_diffrn_reflns_theta_max 68.551
_diffrn_reflns_theta_min 3.746
_exptl_absorpt_coefficient_mu 1.661
_exptl_absorpt_correction_T_max 0.7531
_exptl_absorpt_correction_T_min 0.2328
_exptl_absorpt_correction_type multi-scan
_exptl_crystal_colour colourless
_exptl_crystal_density_diffrn 1.200
_exptl_crystal_description block
_exptl_crystal_F_000 760
_exptl_crystal_size_max 0.400
_exptl_crystal_size_mid 0.300
_exptl_crystal_size_min 0.200
_refine_diff_density_max 0.356
_refine_diff_density_min -0.389
_refine_diff_density_rms 0.046
_refine_ls_extinction_method none
_refine_ls_goodness_of_fit_ref 1.034
_refine_ls_hydrogen_treatment constr
_refine_ls_matrix_type full
_refine_ls_number_parameters 244
_refine_ls_number_reflns 3701
_refine_ls_number_restraints 0
_refine_ls_restrained_S_all 1.034
_refine_ls_R_factor_all 0.0664
_refine_ls_R_factor_gt 0.0542
_refine_ls_shift/su_max 0.000
_refine_ls_shift/su_mean 0.000
_refine_ls_structure_factor_coef Fsqd
_refine_ls_weighting_details 'w=1/[\s^2^(Fo^2^)+(0.0780P)^2^+1.2633P] where P=(Fo^2^+2Fc^2^)/3'
_refine_ls_weighting_scheme calc
_refine_ls_wR_factor_gt 0.1450
_refine_ls_wR_factor_ref 0.1569
_reflns_Friedel_coverage 0.000
_reflns_number_gt 3052
_reflns_number_total 3701
_reflns_threshold_expression 'I > 2\s(I)'
_cod_data_source_file c8sc01568f2.cif
_cod_data_source_block lhr759b
_cod_depositor_comments 'Adding full bibliography for 1549634--1549636.cif.'
_cod_database_code 1549635
_shelx_space_group_comment
;
The symmetry employed for this shelxl refinement is uniquely defined
by the following loop, which should always be used as a source of
symmetry information in preference to the above space-group names.
They are only intended as comments.
;
_shelx_estimated_absorpt_t_min 0.556
_shelx_estimated_absorpt_t_max 0.732
_shelxl_version_number 2014/6

loop_
_space_group_symop_operation_xyz
'x, y, z'
'-x+1/2, y+1/2, -z+1/2'
'-x, -y, -z'
'x-1/2, -y-1/2, z-1/2'

loop_
_atom_site_label
_atom_site_type_symbol
_atom_site_fract_x
_atom_site_fract_y
_atom_site_fract_z
_atom_site_U_iso_or_equiv
_atom_site_adp_type
_atom_site_occupancy
_atom_site_site_symmetry_order
_atom_site_calc_flag
_atom_site_refinement_flags_posn
_atom_site_refinement_flags_adp
Cl1 Cl -0.06967(7) 0.20803(11) -0.00076(4) 0.0865(3) Uani 1 1 d . .
O1 O 0.35191(18) 0.2891(2) 0.25957(7) 0.0628(5) Uani 1 1 d . .
N1 N 0.27702(14) 0.5680(2) 0.16217(7) 0.0378(4) Uani 1 1 d . .
H1A H 0.2489 0.6616 0.1769 0.045 Uiso 1 1 calc R U
C1 C 0.48972(16) 0.6382(3) 0.14661(8) 0.0332(4) Uani 1 1 d . .
C2 C 0.46637(18) 0.7861(3) 0.09389(8) 0.0395(5) Uani 1 1 d . .
C11 C 0.34548(19) 0.8140(4) 0.06284(10) 0.0508(6) Uani 1 1 d . .
H11A H 0.3493 0.9036 0.0342 0.076 Uiso 1 1 calc R U
H11B H 0.3179 0.7038 0.0455 0.076 Uiso 1 1 calc R U
H11C H 0.2925 0.8522 0.0892 0.076 Uiso 1 1 calc R U
C12 C 0.56168(18) 0.6272(4) 0.25423(9) 0.0472(6) Uani 1 1 d . .
H12A H 0.6092 0.5237 0.2658 0.057 Uiso 1 1 calc R U
H12B H 0.5712 0.7161 0.2841 0.057 Uiso 1 1 calc R U
C13 C 0.43074(17) 0.5744(3) 0.24086(8) 0.0367(5) Uani 1 1 d . .
H13A H 0.3848 0.6803 0.2487 0.044 Uiso 1 1 calc R U
C14 C 0.39355(19) 0.4283(3) 0.27880(9) 0.0434(5) Uani 1 1 d . .
C15 C 0.4109(3) 0.4641(4) 0.34113(10) 0.0709(8) Uani 1 1 d . .
H15A H 0.4447 0.5806 0.3477 0.106 Uiso 1 1 calc R U
H15B H 0.3366 0.4590 0.3563 0.106 Uiso 1 1 calc R U
H15C H 0.4626 0.3757 0.3594 0.106 Uiso 1 1 calc R U
C16 C 0.39909(15) 0.5300(3) 0.17713(8) 0.0326(4) Uani 1 1 d . .
H16A H 0.4124 0.4023 0.1713 0.039 Uiso 1 1 calc R U
C17 C 0.20041(16) 0.4660(3) 0.12585(8) 0.0357(4) Uani 1 1 d . .
C18 C 0.23501(18) 0.3609(3) 0.08271(9) 0.0423(5) Uani 1 1 d . .
H18A H 0.3145 0.3453 0.0794 0.051 Uiso 1 1 calc R U
C19 C 0.1525(2) 0.2782(3) 0.04419(9) 0.0475(5) Uani 1 1 d . .
H19A H 0.1767 0.2083 0.0152 0.057 Uiso 1 1 calc R U
C20 C 0.0354(2) 0.3001(3) 0.04916(10) 0.0511(6) Uani 1 1 d . .
C21 C -0.00114(19) 0.3966(3) 0.09316(12) 0.0557(6) Uani 1 1 d . .
H21A H -0.0807 0.4071 0.0970 0.067 Uiso 1 1 calc R U
C22 C 0.08061(18) 0.4781(3) 0.13172(10) 0.0471(5) Uani 1 1 d . .
H22A H 0.0557 0.5417 0.1619 0.056 Uiso 1 1 calc R U
B3 B 0.4951(2) 0.8611(3) 0.16242(10) 0.0412(5) Uani 1 1 d . .
H3 H 0.4302 0.9312 0.1853 0.049 Uiso 1 1 calc R U
B4 B 0.5973(2) 0.7062(4) 0.19663(10) 0.0434(6) Uani 1 1 d . .
B5 B 0.6234(2) 0.5403(4) 0.14611(11) 0.0470(6) Uani 1 1 d . .
H5 H 0.6432 0.4014 0.1589 0.056 Uiso 1 1 calc R U
B6 B 0.5363(2) 0.5888(4) 0.08208(10) 0.0433(6) Uani 1 1 d . .
H6 H 0.4981 0.4833 0.0536 0.052 Uiso 1 1 calc R U
B7 B 0.5602(2) 0.9631(4) 0.10648(12) 0.0526(7) Uani 1 1 d . .
H7 H 0.5388 1.1010 0.0931 0.063 Uiso 1 1 calc R U
B8 B 0.6461(2) 0.9146(4) 0.17162(12) 0.0559(7) Uani 1 1 d . .
H8 H 0.6810 1.0204 0.2009 0.067 Uiso 1 1 calc R U
B9 B 0.7266(2) 0.7156(5) 0.16126(13) 0.0584(8) Uani 1 1 d . .
H9 H 0.8142 0.6926 0.1838 0.070 Uiso 1 1 calc R U
B10 B 0.6884(2) 0.6412(5) 0.08985(13) 0.0584(8) Uani 1 1 d . .
H10 H 0.7510 0.5697 0.0660 0.070 Uiso 1 1 calc R U
B11 B 0.5861(2) 0.7950(4) 0.05693(11) 0.0512(7) Uani 1 1 d . .
H11 H 0.5815 0.8239 0.0113 0.061 Uiso 1 1 calc R U
B12 B 0.7030(2) 0.8731(5) 0.10568(13) 0.0616(8) Uani 1 1 d . .
H12 H 0.7757 0.9526 0.0921 0.074 Uiso 1 1 calc R U

loop_
_atom_site_aniso_label
_atom_site_aniso_U_11
_atom_site_aniso_U_22
_atom_site_aniso_U_33
_atom_site_aniso_U_23
_atom_site_aniso_U_13
_atom_site_aniso_U_12
Cl1 0.0776(5) 0.0761(5) 0.0935(6) -0.0063(4) -0.0485(4) -0.0122(4)
O1 0.0887(13) 0.0588(12) 0.0414(9) 0.0032(8) 0.0098(8) -0.0275(10)
N1 0.0305(8) 0.0435(10) 0.0394(9) -0.0093(7) 0.0031(7) 0.0015(7)
C1 0.0278(9) 0.0417(12) 0.0295(9) 0.0042(8) 0.0005(7) 0.0008(8)
C2 0.0365(10) 0.0460(13) 0.0352(10) 0.0090(9) 0.0006(8) -0.0011(9)
C11 0.0415(12) 0.0634(16) 0.0450(12) 0.0149(11) -0.0063(9) 0.0013(10)
C12 0.0392(11) 0.0659(16) 0.0345(11) 0.0072(10) -0.0054(8) -0.0079(10)
C13 0.0374(10) 0.0426(12) 0.0300(9) 0.0002(8) 0.0029(8) -0.0016(8)
C14 0.0470(12) 0.0491(14) 0.0350(10) 0.0020(9) 0.0078(9) -0.0039(10)
C15 0.105(2) 0.0737(19) 0.0358(13) 0.0020(12) 0.0164(13) -0.0245(17)
C16 0.0289(9) 0.0378(11) 0.0312(9) 0.0013(8) 0.0029(7) -0.0009(8)
C17 0.0318(10) 0.0406(12) 0.0342(10) 0.0028(8) 0.0009(8) -0.0017(8)
C18 0.0352(10) 0.0523(13) 0.0397(11) -0.0038(9) 0.0053(8) -0.0062(9)
C19 0.0574(14) 0.0488(14) 0.0355(11) -0.0021(9) 0.0008(10) -0.0101(10)
C20 0.0497(13) 0.0464(14) 0.0516(13) 0.0058(11) -0.0203(10) -0.0080(10)
C21 0.0305(11) 0.0519(15) 0.0817(17) -0.0013(13) -0.0086(11) 0.0027(10)
C22 0.0346(11) 0.0482(13) 0.0580(13) -0.0055(11) 0.0034(9) 0.0022(9)
B3 0.0425(13) 0.0419(14) 0.0382(12) 0.0022(10) -0.0002(10) -0.0067(10)
B4 0.0317(11) 0.0585(16) 0.0381(12) 0.0070(11) -0.0054(9) -0.0085(10)
B5 0.0339(12) 0.0624(17) 0.0454(13) 0.0137(12) 0.0077(10) 0.0094(11)
B6 0.0420(13) 0.0552(16) 0.0341(12) 0.0051(11) 0.0102(10) 0.0030(11)
B7 0.0534(15) 0.0532(17) 0.0501(15) 0.0144(13) -0.0002(12) -0.0130(12)
B8 0.0478(15) 0.067(2) 0.0506(15) 0.0092(13) -0.0052(12) -0.0230(13)
B9 0.0306(12) 0.088(2) 0.0555(16) 0.0211(15) -0.0010(11) -0.0069(13)
B10 0.0373(13) 0.085(2) 0.0553(16) 0.0203(15) 0.0155(12) 0.0060(13)
B11 0.0430(14) 0.0701(19) 0.0415(13) 0.0162(13) 0.0091(11) -0.0060(12)
B12 0.0405(14) 0.086(2) 0.0584(17) 0.0232(16) 0.0048(12) -0.0190(14)

loop_
_atom_type_symbol
_atom_type_description
_atom_type_scat_dispersion_real
_atom_type_scat_dispersion_imag
_atom_type_scat_source
C C 0.0181 0.0091 'International Tables Vol C Tables 4.2.6.8 and 6.1.1.4'
H H 0.0000 0.0000 'International Tables Vol C Tables 4.2.6.8 and 6.1.1.4'
B B 0.0090 0.0039 'International Tables Vol C Tables 4.2.6.8 and 6.1.1.4'
N N 0.0311 0.0180 'International Tables Vol C Tables 4.2.6.8 and 6.1.1.4'
Cl Cl 0.3639 0.7018 'International Tables Vol C Tables 4.2.6.8 and 6.1.1.4'
O O 0.0492 0.0322 'International Tables Vol C Tables 4.2.6.8 and 6.1.1.4'

loop_
_geom_angle_atom_site_label_1
_geom_angle_atom_site_label_2
_geom_angle_atom_site_label_3
_geom_angle
C17 N1 C16 125.39(17)
C16 C1 C2 129.19(15)
C16 C1 B4 107.57(15)
C2 C1 B4 111.86(16)
C16 C1 B5 115.19(17)
C2 C1 B5 110.71(15)
B4 C1 B5 62.96(15)
C16 C1 B3 114.59(16)
C2 C1 B3 61.13(13)
B4 C1 B3 63.06(14)
B5 C1 B3 114.25(17)
C16 C1 B6 126.17(17)
C2 C1 B6 60.97(13)
B4 C1 B6 114.68(16)
B5 C1 B6 62.25(13)
B3 C1 B6 113.53(17)
C11 C2 C1 121.44(17)
C11 C2 B11 119.27(18)
C1 C2 B11 109.69(16)
C11 C2 B7 120.28(19)
C1 C2 B7 109.51(16)
B11 C2 B7 62.31(16)
C11 C2 B6 117.27(19)
C1 C2 B6 60.79(12)
B11 C2 B6 62.28(15)
B7 C2 B6 113.46(18)
C11 C2 B3 119.32(18)
C1 C2 B3 60.54(13)
B11 C2 B3 112.94(17)
B7 C2 B3 61.88(14)
B6 C2 B3 112.88(16)
C13 C12 B4 104.53(16)
C14 C13 C12 113.05(17)
C14 C13 C16 112.04(17)
C12 C13 C16 111.99(15)
O1 C14 C15 122.1(2)
O1 C14 C13 121.51(19)
C15 C14 C13 116.4(2)
N1 C16 C13 108.63(15)
N1 C16 C1 117.61(16)
C13 C16 C1 104.10(15)
C18 C17 N1 124.02(17)
C18 C17 C22 118.21(19)
N1 C17 C22 117.69(19)
C17 C18 C19 120.8(2)
C20 C19 C18 119.7(2)
C19 C20 C21 120.6(2)
C19 C20 Cl1 120.5(2)
C21 C20 Cl1 118.84(19)
C20 C21 C22 119.8(2)
C21 C22 C17 120.7(2)
C1 B3 C2 58.34(12)
C1 B3 B7 105.40(18)
C2 B3 B7 58.87(14)
C1 B3 B8 105.11(19)
C2 B3 B8 106.14(18)
B7 B3 B8 60.55(15)
C1 B3 B4 58.11(13)
C2 B3 B4 105.66(18)
B7 B3 B4 108.36(18)
B8 B3 B4 60.23(15)
C12 B4 C1 104.95(16)
C12 B4 B5 113.6(2)
C1 B4 B5 58.60(13)
C12 B4 B8 137.3(2)
C1 B4 B8 105.08(17)
B5 B4 B8 107.86(18)
C12 B4 B9 136.6(2)
C1 B4 B9 105.15(18)
B5 B4 B9 60.03(17)
B8 B4 B9 60.08(17)
C12 B4 B3 114.82(19)
C1 B4 B3 58.82(13)
B5 B4 B3 107.30(17)
B8 B4 B3 59.49(15)
B9 B4 B3 107.40(18)
C1 B5 B6 59.31(12)
C1 B5 B10 105.87(18)
B6 B5 B10 60.41(15)
C1 B5 B4 58.44(13)
B6 B5 B4 108.53(18)
B10 B5 B4 109.1(2)
C1 B5 B9 105.1(2)
B6 B5 B9 109.0(2)
B10 B5 B9 60.81(17)
B4 B5 B9 60.18(16)
C1 B6 C2 58.25(12)
C1 B6 B5 58.44(12)
C2 B6 B5 105.51(18)
C1 B6 B11 104.76(19)
C2 B6 B11 58.53(14)
B5 B6 B11 107.27(19)
C1 B6 B10 104.75(18)
C2 B6 B10 105.2(2)
B5 B6 B10 59.83(14)
B11 B6 B10 59.68(16)
C2 B7 B3 59.25(13)
C2 B7 B11 58.67(15)
B3 B7 B11 107.8(2)
C2 B7 B12 105.5(2)
B3 B7 B12 107.9(2)
B11 B7 B12 60.15(18)
C2 B7 B8 105.85(18)
B3 B7 B8 59.80(14)
B11 B7 B8 108.4(2)
B12 B7 B8 60.36(17)
B3 B8 B7 59.65(14)
B3 B8 B4 60.28(14)
B7 B8 B4 107.69(18)
B3 B8 B9 107.9(2)
B7 B8 B9 107.3(2)
B4 B8 B9 59.96(16)
B3 B8 B12 107.22(19)
B7 B8 B12 59.59(16)
B4 B8 B12 107.3(2)
B9 B8 B12 59.42(18)
B12 B9 B5 107.19(19)
B12 B9 B4 108.0(2)
B5 B9 B4 59.79(15)
B12 B9 B8 60.37(18)
B5 B9 B8 107.57(18)
B4 B9 B8 59.96(16)
B12 B9 B10 59.96(18)
B5 B9 B10 59.28(16)
B4 B9 B10 107.53(18)
B8 B9 B10 108.2(2)
B11 B10 B5 107.45(18)
B11 B10 B6 60.00(15)
B5 B10 B6 59.76(14)
B11 B10 B12 60.06(17)
B5 B10 B12 107.2(2)
B6 B10 B12 107.9(2)
B11 B10 B9 107.5(2)
B5 B10 B9 59.91(16)
B6 B10 B9 107.77(18)
B12 B10 B9 59.31(18)
C2 B11 B10 106.24(17)
C2 B11 B7 59.02(15)
B10 B11 B7 108.7(2)
C2 B11 B6 59.19(13)
B10 B11 B6 60.32(16)
B7 B11 B6 108.26(17)
C2 B11 B12 105.69(19)
B10 B11 B12 60.39(19)
B7 B11 B12 60.01(17)
B6 B11 B12 108.38(19)
B9 B12 B7 108.28(19)
B9 B12 B11 108.2(2)
B7 B12 B11 59.84(16)
B9 B12 B10 60.72(18)
B7 B12 B10 107.85(19)
B11 B12 B10 59.55(17)
B9 B12 B8 60.21(18)
B7 B12 B8 60.06(17)
B11 B12 B8 107.94(18)
B10 B12 B8 108.6(2)

loop_
_geom_bond_atom_site_label_1
_geom_bond_atom_site_label_2
_geom_bond_distance
Cl1 C20 1.739(2)
O1 C14 1.215(3)
N1 C17 1.392(2)
N1 C16 1.435(2)
C1 C16 1.555(3)
C1 C2 1.671(3)
C1 B4 1.696(3)
C1 B5 1.699(3)
C1 B3 1.709(3)
C1 B6 1.715(3)
C2 C11 1.513(3)
C2 B11 1.706(3)
C2 B7 1.712(3)
C2 B6 1.718(3)
C2 B3 1.719(3)
C12 C13 1.552(3)
C12 B4 1.582(3)
C13 C14 1.507(3)
C13 C16 1.554(3)
C14 C15 1.496(3)
C17 C18 1.382(3)
C17 C22 1.398(3)
C18 C19 1.389(3)
C19 C20 1.370(3)
C20 C21 1.371(4)
C21 C22 1.380(3)
B3 B7 1.764(4)
B3 B8 1.767(4)
B3 B4 1.781(4)
B4 B5 1.773(4)
B4 B8 1.780(4)
B4 B9 1.780(4)
B5 B6 1.765(3)
B5 B10 1.766(4)
B5 B9 1.778(4)
B6 B11 1.771(4)
B6 B10 1.776(4)
B7 B11 1.769(4)
B7 B12 1.772(4)
B7 B8 1.780(4)
B8 B9 1.782(5)
B8 B12 1.785(4)
B9 B12 1.768(4)
B9 B10 1.794(5)
B10 B11 1.765(4)
B10 B12 1.780(5)
B11 B12 1.774(4)
